data_7101791
loop_
_publ_author_name
'le Roex, Tanya'
'Nassimbeni, Luigi R'
'Weber, Edwin'

_publ_section_title
;
 Clathrates with mixed guests.
;
_journal_issue 11
_journal_name_full 'Chemical communications (Cambridge, England)'
_journal_page_first 1124
_journal_page_last 1126
_journal_paper_doi 10.1039/b618782j
_journal_year 2007
_chemical_formula_moiety '1.5(C28 H18 O2). 2(C2 H6 O)'
_chemical_formula_sum 'C46 H39 O5'
_chemical_formula_weight 671.77
_chemical_name_common
;1.5(9,9'-(ethyne-1,2-diyl)difluoren-9-ol). 2(ethanol)
clathrate
;
_chemical_name_systematic
;
1.5(9,9'-(ethyne-1,2-diyl)difluoren-9-ol). 2(ethanol) clathrate
;
_space_group_IT_number 2
_symmetry_cell_setting triclinic
_symmetry_space_group_name_Hall '-P 1'
_symmetry_space_group_name_H-M 'P -1'
_atom_sites_solution_hydrogens geom
_atom_sites_solution_primary direct
_atom_sites_solution_secondary difmap
_audit_creation_method SHELXL-97
_cell_angle_alpha 99.20(3)
_cell_angle_beta 91.61(3)
_cell_angle_gamma 90.19(3)
_cell_formula_units_Z 2
_cell_length_a 9.5245(19)
_cell_length_b 11.534(2)
_cell_length_c 16.275(3)
_cell_measurement_reflns_used 29450
_cell_measurement_temperature 173(2)
_cell_measurement_theta_max 27.10
_cell_measurement_theta_min 1.02
_cell_volume 1764.2(6)
_computing_cell_refinement 'Collect (Nonius, 2000)'
_computing_data_collection 'Collect (Nonius, 2000)'
_computing_data_reduction 'Collect (Nonius, 2000)'
_computing_molecular_graphics 'XSEED, a graphical interface to SHELX (1999)'
_computing_publication_material 'SHELXL-97 (Sheldrick, 1997)'
_computing_structure_refinement 'SHELXL-97 (Sheldrick, 1997)'
_computing_structure_solution 'SHELXS-97 (Sheldrick, 1990)'
_diffrn_ambient_temperature 173(2)
_diffrn_measured_fraction_theta_full 0.982
_diffrn_measured_fraction_theta_max 0.982
_diffrn_measurement_device_type 'Nonius Kappa CCD'
_diffrn_measurement_method 'combination of phi and omega'
_diffrn_radiation_monochromator graphite
_diffrn_radiation_source 'fine-focus sealed tube'
_diffrn_radiation_type MoK\a
_diffrn_radiation_wavelength 0.71073
_diffrn_reflns_av_R_equivalents 0.0230
_diffrn_reflns_av_sigmaI/netI 0.0454
_diffrn_reflns_limit_h_max 12
_diffrn_reflns_limit_h_min -12
_diffrn_reflns_limit_k_max 14
_diffrn_reflns_limit_k_min -14
_diffrn_reflns_limit_l_max 20
_diffrn_reflns_limit_l_min -20
_diffrn_reflns_number 14087
_diffrn_reflns_theta_full 27.07
_diffrn_reflns_theta_max 27.07
_diffrn_reflns_theta_min 2.80
_exptl_absorpt_coefficient_mu 0.081
_exptl_absorpt_correction_type none
_exptl_crystal_colour colourless
_exptl_crystal_density_diffrn 1.265
_exptl_crystal_density_meas ?
_exptl_crystal_density_method .
_exptl_crystal_description 'clear plates'
_exptl_crystal_F_000 710
_exptl_crystal_size_max 0.3
_exptl_crystal_size_mid 0.15
_exptl_crystal_size_min 0.15
_refine_diff_density_max 0.454
_refine_diff_density_min -0.327
_refine_diff_density_rms 0.043
_refine_ls_extinction_method none
_refine_ls_goodness_of_fit_ref 1.056
_refine_ls_hydrogen_treatment mixed
_refine_ls_matrix_type full
_refine_ls_number_parameters 481
_refine_ls_number_reflns 7628
_refine_ls_number_restraints 0
_refine_ls_restrained_S_all 1.056
_refine_ls_R_factor_all 0.0630
_refine_ls_R_factor_gt 0.0410
_refine_ls_shift/su_max 0.030
_refine_ls_shift/su_mean 0.003
_refine_ls_structure_factor_coef Fsqd
_refine_ls_weighting_details 'calc w=1/[\s^2^(Fo^2^)+(0.0489P)^2^+0.2891P] where P=(Fo^2^+2Fc^2^)/3'
_refine_ls_weighting_scheme calc
_refine_ls_wR_factor_gt 0.0945
_refine_ls_wR_factor_ref 0.1025
_reflns_number_gt 5753
_reflns_number_total 7628
_reflns_threshold_expression >2sigma(I)
_cod_data_source_file b618782j.txt
_cod_data_source_block 1.5H2.2EtOH
_cod_original_sg_symbol_H-M P-1
_cod_database_code 7101791

loop_
_symmetry_equiv_pos_as_xyz
'x, y, z'
'-x, -y, -z'

loop_
_atom_site_label
_atom_site_type_symbol
_atom_site_fract_x
_atom_site_fract_y
_atom_site_fract_z
_atom_site_U_iso_or_equiv
_atom_site_adp_type
_atom_site_occupancy
_atom_site_symmetry_multiplicity
_atom_site_calc_flag
_atom_site_refinement_flags
C1 C 0.75452(14) 0.45368(12) 0.28152(9) 0.0232(3) Uani 1 1 d .
H1 H 0.7425 0.4104 0.2270 0.028 Uiso 1 1 calc R
C2 C 0.88465(14) 0.46009(13) 0.32301(10) 0.0288(3) Uani 1 1 d .
H2 H 0.9629 0.4216 0.2961 0.035 Uiso 1 1 calc R
C3 C 0.90174(15) 0.52189(14) 0.40315(10) 0.0320(4) Uani 1 1 d .
H3 H 0.9917 0.5256 0.4303 0.038 Uiso 1 1 calc R
C4 C 0.78911(14) 0.57844(13) 0.44426(9) 0.0268(3) Uani 1 1 d .
H4 H 0.8007 0.6196 0.4995 0.032 Uiso 1 1 calc R
C5 C 0.48373(15) 0.69192(12) 0.50340(8) 0.0244(3) Uani 1 1 d .
H5 H 0.5497 0.7109 0.5485 0.029 Uiso 1 1 calc R
C6 C 0.34627(16) 0.73134(12) 0.51034(9) 0.0288(3) Uani 1 1 d .
H6 H 0.3180 0.7780 0.5606 0.035 Uiso 1 1 calc R
C7 C 0.24986(15) 0.70320(13) 0.44465(9) 0.0289(3) Uani 1 1 d .
H7 H 0.1567 0.7320 0.4501 0.035 Uiso 1 1 calc R
C8 C 0.28773(14) 0.63336(12) 0.37079(9) 0.0235(3) Uani 1 1 d .
H8 H 0.2212 0.6135 0.3261 0.028 Uiso 1 1 calc R
O9 O 0.47013(9) 0.55400(8) 0.21249(5) 0.0188(2) Uani 1 1 d .
C9 C 0.49019(13) 0.51492(11) 0.29124(8) 0.0158(3) Uani 1 1 d .
H9 H 0.527(2) 0.6164(17) 0.2119(11) 0.049(5) Uiso 1 1 d .
C10 C 0.43315(13) 0.39394(11) 0.28069(8) 0.0169(3) Uani 1 1 d .
C11 C 0.39987(13) 0.29275(11) 0.27219(8) 0.0166(3) Uani 1 1 d .
O12 O 0.31781(9) 0.12506(8) 0.17701(5) 0.0185(2) Uani 1 1 d .
C12 C 0.35712(13) 0.16781(11) 0.26189(8) 0.0155(3) Uani 1 1 d .
H12 H 0.247(2) 0.1745(18) 0.1598(12) 0.061(6) Uiso 1 1 d .
C13 C 0.11540(14) 0.20569(12) 0.33274(8) 0.0218(3) Uani 1 1 d .
H13 H 0.0848 0.2565 0.2954 0.026 Uiso 1 1 calc R
C14 C 0.03109(14) 0.18440(12) 0.39757(9) 0.0257(3) Uani 1 1 d .
H14 H -0.0581 0.2206 0.4046 0.031 Uiso 1 1 calc R
C15 C 0.07741(15) 0.11038(12) 0.45189(9) 0.0264(3) Uani 1 1 d .
H15 H 0.0204 0.0985 0.4968 0.032 Uiso 1 1 calc R
C16 C 0.20541(15) 0.05328(12) 0.44192(8) 0.0241(3) Uani 1 1 d .
H16 H 0.2348 0.0009 0.4784 0.029 Uiso 1 1 calc R
C17 C 0.52104(16) -0.04456(13) 0.38467(9) 0.0278(3) Uani 1 1 d .
H17 H 0.4923 -0.0853 0.4277 0.033 Uiso 1 1 calc R
C18 C 0.65385(16) -0.06207(14) 0.35141(9) 0.0330(4) Uani 1 1 d .
H18 H 0.7160 -0.1158 0.3719 0.040 Uiso 1 1 calc R
C19 C 0.69697(15) -0.00223(13) 0.28870(9) 0.0308(3) Uani 1 1 d .
H19 H 0.7890 -0.0139 0.2680 0.037 Uiso 1 1 calc R
C20 C 0.60667(14) 0.07450(12) 0.25603(9) 0.0241(3) Uani 1 1 d .
H20 H 0.6353 0.1146 0.2126 0.029 Uiso 1 1 calc R
C21 C 0.34438(13) 0.62004(12) -0.03917(8) 0.0206(3) Uani 1 1 d .
H21 H 0.3437 0.5413 -0.0674 0.025 Uiso 1 1 calc R
C22 C 0.42478(14) 0.70616(12) -0.06764(8) 0.0235(3) Uani 1 1 d .
H22 H 0.4791 0.6860 -0.1158 0.028 Uiso 1 1 calc R
C23 C 0.42604(14) 0.82118(12) -0.02603(9) 0.0247(3) Uani 1 1 d .
H23 H 0.4801 0.8790 -0.0467 0.030 Uiso 1 1 calc R
C25 C 0.14415(13) 0.86877(11) 0.20630(8) 0.0210(3) Uani 1 1 d .
H25 H 0.1864 0.9437 0.2071 0.025 Uiso 1 1 calc R
C26 C 0.04890(14) 0.85070(12) 0.26642(8) 0.0233(3) Uani 1 1 d .
H26 H 0.0273 0.9137 0.3092 0.028 Uiso 1 1 calc R
C27 C -0.01512(14) 0.74178(12) 0.26486(8) 0.0237(3) Uani 1 1 d .
H27 H -0.0808 0.7313 0.3060 0.028 Uiso 1 1 calc R
C28 C 0.01685(13) 0.64809(12) 0.20321(8) 0.0203(3) Uani 1 1 d .
H28 H -0.0274 0.5737 0.2014 0.024 Uiso 1 1 calc R
O29 O 0.24184(9) 0.48004(7) 0.10274(6) 0.0194(2) Uani 1 1 d .
C29 C 0.16834(12) 0.57540(10) 0.07376(8) 0.0155(3) Uani 1 1 d .
H29 H 0.313(2) 0.5102(16) 0.1384(12) 0.048(5) Uiso 1 1 d .
C30 C 0.05066(13) 0.52098(10) 0.01973(8) 0.0166(3) Uani 1 1 d .
C33 C 0.34954(13) 0.85293(12) 0.04533(8) 0.0215(3) Uani 1 1 d .
H24 H 0.3521 0.9314 0.0742 0.026 Uiso 1 1 calc R
C1A C 0.64321(13) 0.51205(11) 0.32182(8) 0.0177(3) Uani 1 1 d .
C4A C 0.65911(13) 0.57351(11) 0.40288(8) 0.0192(3) Uani 1 1 d .
C5A C 0.52306(13) 0.62403(11) 0.42922(8) 0.0185(3) Uani 1 1 d .
C8A C 0.42381(13) 0.59384(11) 0.36398(8) 0.0166(3) Uani 1 1 d .
C13A C 0.24410(13) 0.15127(11) 0.32408(8) 0.0165(3) Uani 1 1 d .
C16A C 0.28977(13) 0.07441(11) 0.37725(8) 0.0184(3) Uani 1 1 d .
C17A C 0.43167(14) 0.03384(11) 0.35350(8) 0.0195(3) Uani 1 1 d .
C20A C 0.47425(13) 0.09090(11) 0.28842(8) 0.0182(3) Uani 1 1 d .
C21A C 0.26584(12) 0.65164(11) 0.03084(8) 0.0153(3) Uani 1 1 d .
C24A C 0.26911(13) 0.76732(11) 0.07365(8) 0.0166(3) Uani 1 1 d .
C25A C 0.17610(12) 0.77519(11) 0.14516(8) 0.0161(3) Uani 1 1 d .
C28A C 0.11372(12) 0.66516(11) 0.14493(8) 0.0158(3) Uani 1 1 d .
O1G O 0.63866(14) 0.72986(11) 0.18676(7) 0.0496(3) Uani 1 1 d .
H1G H 0.6212 0.8010 0.2033 0.060 Uiso 1 1 calc R
C1G C 0.68731(17) 0.71618(14) 0.10438(10) 0.0359(4) Uani 1 1 d .
H1GA H 0.6073 0.6919 0.0652 0.043 Uiso 1 1 calc R
H1GB H 0.7572 0.6523 0.0971 0.043 Uiso 1 1 calc R
C2G C 0.75250(17) 0.82410(15) 0.08216(10) 0.0386(4) Uani 1 1 d .
H2GA H 0.6851 0.8886 0.0906 0.058 Uiso 1 1 calc R
H2GB H 0.7788 0.8094 0.0237 0.058 Uiso 1 1 calc R
H2GC H 0.8365 0.8453 0.1176 0.058 Uiso 1 1 calc R
O3G O 0.11854(10) 0.27645(9) 0.13966(7) 0.0296(2) Uani 1 1 d .
C3G C -0.01147(14) 0.24077(13) 0.09733(10) 0.0301(3) Uani 1 1 d .
H3GA H -0.0037 0.2427 0.0370 0.036 Uiso 1 1 calc R
H3GB H -0.0869 0.2951 0.1190 0.036 Uiso 1 1 calc R
H3G H 0.1500(19) 0.3469(18) 0.1251(11) 0.052(5) Uiso 1 1 d .
C4G C -0.0460(2) 0.11864(17) 0.11110(14) 0.0583(6) Uani 1 1 d .
H4GA H 0.0275 0.0649 0.0878 0.087 Uiso 1 1 calc R
H4GB H -0.1365 0.0940 0.0835 0.087 Uiso 1 1 calc R
H4GC H -0.0517 0.1171 0.1709 0.087 Uiso 1 1 calc R

loop_
_atom_site_aniso_label
_atom_site_aniso_U_11
_atom_site_aniso_U_22
_atom_site_aniso_U_33
_atom_site_aniso_U_23
_atom_site_aniso_U_13
_atom_site_aniso_U_12
C1 0.0231(7) 0.0212(7) 0.0266(7) 0.0076(6) 0.0039(6) 0.0016(5)
C2 0.0194(7) 0.0299(8) 0.0414(9) 0.0182(7) 0.0054(6) 0.0052(6)
C3 0.0182(7) 0.0400(9) 0.0424(9) 0.0223(7) -0.0087(6) -0.0040(6)
C4 0.0252(7) 0.0310(8) 0.0257(8) 0.0107(6) -0.0085(6) -0.0073(6)
C5 0.0333(8) 0.0215(7) 0.0170(7) -0.0008(5) -0.0021(6) -0.0062(6)
C6 0.0366(8) 0.0248(8) 0.0226(8) -0.0044(6) 0.0079(6) -0.0014(6)
C7 0.0262(7) 0.0275(8) 0.0319(8) -0.0002(6) 0.0075(6) 0.0040(6)
C8 0.0212(7) 0.0246(7) 0.0234(7) 0.0005(6) -0.0017(6) -0.0004(6)
O9 0.0216(5) 0.0188(5) 0.0163(5) 0.0049(4) -0.0029(4) -0.0049(4)
C9 0.0179(6) 0.0148(6) 0.0143(6) 0.0020(5) -0.0019(5) -0.0020(5)
C10 0.0172(6) 0.0200(7) 0.0129(6) 0.0009(5) 0.0003(5) 0.0001(5)
C11 0.0160(6) 0.0195(7) 0.0141(6) 0.0020(5) 0.0005(5) 0.0004(5)
O12 0.0230(5) 0.0170(5) 0.0147(5) 0.0007(4) -0.0018(4) -0.0007(4)
C12 0.0175(6) 0.0144(6) 0.0143(6) 0.0011(5) -0.0003(5) -0.0011(5)
C13 0.0227(7) 0.0197(7) 0.0230(7) 0.0037(6) 0.0019(6) 0.0016(5)
C14 0.0224(7) 0.0223(7) 0.0318(8) 0.0009(6) 0.0071(6) -0.0003(6)
C15 0.0327(8) 0.0234(7) 0.0230(7) 0.0015(6) 0.0104(6) -0.0066(6)
C16 0.0335(8) 0.0202(7) 0.0190(7) 0.0045(6) 0.0017(6) -0.0045(6)
C17 0.0369(8) 0.0257(7) 0.0210(7) 0.0049(6) -0.0034(6) 0.0070(6)
C18 0.0369(9) 0.0331(8) 0.0274(8) 0.0010(7) -0.0075(7) 0.0163(7)
C19 0.0255(8) 0.0366(9) 0.0281(8) -0.0016(7) -0.0006(6) 0.0103(6)
C20 0.0221(7) 0.0265(7) 0.0227(7) 0.0004(6) 0.0012(6) 0.0014(6)
C21 0.0207(7) 0.0209(7) 0.0189(7) -0.0006(5) -0.0017(5) 0.0008(5)
C22 0.0200(7) 0.0330(8) 0.0177(7) 0.0040(6) 0.0018(5) -0.0011(6)
C23 0.0222(7) 0.0269(7) 0.0267(8) 0.0094(6) 0.0001(6) -0.0075(6)
C25 0.0199(7) 0.0182(7) 0.0232(7) -0.0013(5) -0.0030(5) -0.0008(5)
C26 0.0219(7) 0.0262(7) 0.0191(7) -0.0040(6) -0.0021(5) 0.0052(6)
C27 0.0182(7) 0.0339(8) 0.0189(7) 0.0040(6) 0.0013(5) 0.0013(6)
C28 0.0176(6) 0.0227(7) 0.0213(7) 0.0058(6) -0.0010(5) -0.0038(5)
O29 0.0202(5) 0.0146(4) 0.0235(5) 0.0044(4) -0.0074(4) -0.0011(4)
C29 0.0160(6) 0.0139(6) 0.0167(6) 0.0032(5) -0.0029(5) -0.0013(5)
C30 0.0196(6) 0.0128(6) 0.0177(7) 0.0033(5) -0.0005(5) 0.0000(5)
C33 0.0209(7) 0.0174(7) 0.0257(7) 0.0027(6) -0.0014(6) -0.0041(5)
C1A 0.0185(6) 0.0148(6) 0.0210(7) 0.0066(5) -0.0008(5) -0.0014(5)
C4A 0.0205(7) 0.0166(6) 0.0214(7) 0.0064(5) -0.0042(5) -0.0044(5)
C5A 0.0222(7) 0.0153(6) 0.0182(7) 0.0036(5) -0.0012(5) -0.0048(5)
C8A 0.0207(7) 0.0132(6) 0.0159(6) 0.0023(5) 0.0005(5) -0.0025(5)
C13A 0.0201(6) 0.0130(6) 0.0154(6) -0.0003(5) -0.0005(5) -0.0041(5)
C16A 0.0242(7) 0.0136(6) 0.0165(7) -0.0001(5) -0.0013(5) -0.0037(5)
C17A 0.0243(7) 0.0160(6) 0.0170(7) -0.0001(5) -0.0030(5) -0.0005(5)
C20A 0.0205(7) 0.0157(6) 0.0169(7) -0.0009(5) -0.0025(5) -0.0002(5)
C21A 0.0132(6) 0.0164(6) 0.0160(6) 0.0030(5) -0.0040(5) -0.0014(5)
C24A 0.0145(6) 0.0176(6) 0.0173(6) 0.0020(5) -0.0037(5) -0.0013(5)
C25A 0.0150(6) 0.0166(6) 0.0164(6) 0.0021(5) -0.0037(5) -0.0009(5)
C28A 0.0147(6) 0.0178(6) 0.0146(6) 0.0021(5) -0.0041(5) -0.0002(5)
O1G 0.0664(9) 0.0435(7) 0.0400(7) 0.0108(6) -0.0007(6) -0.0296(7)
C1G 0.0388(9) 0.0323(9) 0.0352(9) 0.0030(7) -0.0101(7) -0.0065(7)
C2G 0.0381(9) 0.0448(10) 0.0335(9) 0.0082(7) 0.0002(7) -0.0109(7)
O3G 0.0268(5) 0.0250(5) 0.0398(6) 0.0156(5) -0.0107(5) -0.0058(4)
C3G 0.0205(7) 0.0339(8) 0.0380(9) 0.0137(7) -0.0058(6) -0.0013(6)
C4G 0.0484(11) 0.0527(11) 0.0795(14) 0.0349(11) -0.0348(10) -0.0289(9)

loop_
_atom_type_symbol
_atom_type_description
_atom_type_scat_dispersion_real
_atom_type_scat_dispersion_imag
_atom_type_scat_source
C C 0.0033 0.0016 'International Tables Vol C Tables 4.2.6.8 and 6.1.1.4'
H H 0.0000 0.0000 'International Tables Vol C Tables 4.2.6.8 and 6.1.1.4'
O O 0.0106 0.0060 'International Tables Vol C Tables 4.2.6.8 and 6.1.1.4'

loop_
_geom_angle_atom_site_label_1
_geom_angle_atom_site_label_2
_geom_angle_atom_site_label_3
_geom_angle
_geom_angle_site_symmetry_1
C1A C1 C2 118.15(13) .
C3 C2 C1 120.91(14) .
C2 C3 C4 120.88(13) .
C3 C4 C4A 118.55(14) .
C6 C5 C5A 118.78(13) .
C7 C6 C5 120.61(13) .
C6 C7 C8 120.93(14) .
C8A C8 C7 118.49(13) .
O9 C9 C10 106.42(10) .
O9 C9 C8A 114.28(10) .
C10 C9 C8A 111.50(10) .
O9 C9 C1A 114.86(10) .
C10 C9 C1A 108.03(10) .
C8A C9 C1A 101.68(10) .
C11 C10 C9 173.84(13) .
C10 C11 C12 179.39(14) .
O12 C12 C11 110.59(10) .
O12 C12 C20A 108.47(10) .
C11 C12 C20A 111.95(10) .
O12 C12 C13A 114.20(10) .
C11 C12 C13A 109.98(10) .
C20A C12 C13A 101.36(10) .
C13A C13 C14 118.51(13) .
C15 C14 C13 120.11(13) .
C14 C15 C16 121.38(13) .
C15 C16 C16A 118.59(13) .
C17A C17 C18 118.49(14) .
C19 C18 C17 121.07(14) .
C18 C19 C20 120.63(14) .
C20A C20 C19 118.28(14) .
C21A C21 C22 118.67(12) .
C23 C22 C21 120.55(13) .
C33 C23 C22 121.02(13) .
C25A C25 C26 118.66(12) .
C27 C26 C25 121.02(13) .
C26 C27 C28 120.17(13) .
C28A C28 C27 118.82(12) .
O29 C29 C30 105.99(10) .
O29 C29 C28A 112.73(10) .
C30 C29 C28A 110.64(10) .
O29 C29 C21A 112.16(10) .
C30 C29 C21A 113.91(10) .
C28A C29 C21A 101.60(10) .
C30 C30 C29 175.62(18) 2_565
C23 C33 C24A 118.50(12) .
C1 C1A C4A 121.32(12) .
C1 C1A C9 128.19(12) .
C4A C1A C9 110.39(11) .
C4 C4A C1A 120.17(13) .
C4 C4A C5A 131.09(13) .
C1A C4A C5A 108.73(11) .
C5 C5A C8A 120.07(12) .
C5 C5A C4A 131.16(12) .
C8A C5A C4A 108.77(11) .
C8 C8A C5A 121.08(12) .
C8 C8A C9 128.66(11) .
C5A C8A C9 110.26(11) .
C13 C13A C16A 121.64(12) .
C13 C13A C12 127.53(12) .
C16A C13A C12 110.77(11) .
C16 C16A C13A 119.74(12) .
C16 C16A C17A 131.64(12) .
C13A C16A C17A 108.55(11) .
C17 C17A C20A 120.07(13) .
C17 C17A C16A 131.49(13) .
C20A C17A C16A 108.44(11) .
C20 C20A C17A 121.41(12) .
C20 C20A C12 127.82(12) .
C17A C20A C12 110.77(11) .
C21 C21A C24A 120.74(12) .
C21 C21A C29 129.01(11) .
C24A C21A C29 110.25(11) .
C33 C24A C21A 120.50(12) .
C33 C24A C25A 130.69(12) .
C21A C24A C25A 108.80(11) .
C25 C25A C28A 120.09(12) .
C25 C25A C24A 131.27(12) .
C28A C25A C24A 108.63(11) .
C28 C28A C25A 121.20(12) .
C28 C28A C29 128.15(11) .
C25A C28A C29 110.65(11) .
O1G C1G C2G 114.08(13) .
O3G C3G C4G 108.77(12) .

loop_
_geom_bond_atom_site_label_1
_geom_bond_atom_site_label_2
_geom_bond_distance
_geom_bond_site_symmetry_2
C1 C1A 1.3820(19) .
C1 C2 1.391(2) .
C2 C3 1.388(2) .
C3 C4 1.389(2) .
C4 C4A 1.3893(19) .
C5 C6 1.389(2) .
C5 C5A 1.3915(19) .
C6 C7 1.387(2) .
C7 C8 1.393(2) .
C8 C8A 1.3769(19) .
O9 C9 1.4331(15) .
C9 C10 1.4782(17) .
C9 C8A 1.5267(18) .
C9 C1A 1.5290(18) .
C10 C11 1.1938(18) .
C11 C12 1.4783(18) .
O12 C12 1.4296(15) .
C12 C20A 1.5232(18) .
C12 C13A 1.5300(18) .
C13 C13A 1.3795(19) .
C13 C14 1.396(2) .
C14 C15 1.388(2) .
C15 C16 1.389(2) .
C16 C16A 1.3931(19) .
C17 C17A 1.388(2) .
C17 C18 1.393(2) .
C18 C19 1.391(2) .
C19 C20 1.391(2) .
C20 C20A 1.3825(19) .
C21 C21A 1.3812(19) .
C21 C22 1.3963(19) .
C22 C23 1.389(2) .
C23 C33 1.388(2) .
C25 C25A 1.3869(18) .
C25 C26 1.392(2) .
C26 C27 1.391(2) .
C27 C28 1.393(2) .
C28 C28A 1.3776(18) .
O29 C29 1.4404(15) .
C29 C30 1.4789(18) .
C29 C28A 1.5290(18) .
C29 C21A 1.5333(18) .
C30 C30 1.200(3) 2_565
C33 C24A 1.3909(18) .
C1A C4A 1.3982(19) .
C4A C5A 1.4693(19) .
C5A C8A 1.4020(18) .
C13A C16A 1.3967(18) .
C16A C17A 1.4734(19) .
C17A C20A 1.4018(19) .
C21A C24A 1.4029(18) .
C24A C25A 1.4738(18) .
C25A C28A 1.3989(18) .
O1G C1G 1.416(2) .
C1G C2G 1.489(2) .
O3G C3G 1.4267(17) .
C3G C4G 1.498(2) .

loop_
_geom_hbond_atom_site_label_D
_geom_hbond_atom_site_label_H
_geom_hbond_atom_site_label_A
_geom_hbond_distance_DH
_geom_hbond_distance_HA
_geom_hbond_distance_DA
_geom_hbond_angle_DHA
O12 H12 O3G 0.95(2) 1.76(2) 2.7051(16) 173.2(19)
O3G H3G O29 0.93(2) 1.86(2) 2.7796(15) 170.4(17)
O29 H29 O9 0.91(2) 1.91(2) 2.8158(16) 172.9(17)
O9 H9 O1G 0.899(19) 1.79(2) 2.6747(16) 167.4(17)

loop_
_geom_torsion_atom_site_label_1
_geom_torsion_atom_site_label_2
_geom_torsion_atom_site_label_3
_geom_torsion_atom_site_label_4
_geom_torsion
_geom_torsion_site_symmetry_4
C1A C1 C2 C3 1.0(2) .
C1 C2 C3 C4 0.4(2) .
C2 C3 C4 C4A -1.1(2) .
C5A C5 C6 C7 0.2(2) .
C5 C6 C7 C8 1.0(2) .
C6 C7 C8 C8A -0.7(2) .
O9 C9 C10 C11 106.1(12) .
C8A C9 C10 C11 -128.7(12) .
C1A C9 C10 C11 -17.8(12) .
C9 C10 C11 C12 166(100) .
C10 C11 C12 O12 93(13) .
C10 C11 C12 C20A -146(13) .
C10 C11 C12 C13A -34(13) .
C13A C13 C14 C15 0.31(19) .
C13 C14 C15 C16 -2.0(2) .
C14 C15 C16 C16A 2.0(2) .
C17A C17 C18 C19 0.3(2) .
C17 C18 C19 C20 -1.7(2) .
C18 C19 C20 C20A 1.0(2) .
C21A C21 C22 C23 0.28(19) .
C21 C22 C23 C33 1.0(2) .
C25A C25 C26 C27 -1.0(2) .
C25 C26 C27 C28 0.8(2) .
C26 C27 C28 C28A 0.78(19) .
O29 C29 C30 C30 101(2) 2_565
C28A C29 C30 C30 -21(2) 2_565
C21A C29 C30 C30 -135(2) 2_565
C22 C23 C33 C24A -1.2(2) .
C2 C1 C1A C4A -1.64(19) .
C2 C1 C1A C9 -177.58(12) .
O9 C9 C1A C1 -55.93(17) .
C10 C9 C1A C1 62.66(17) .
C8A C9 C1A C1 -179.89(12) .
O9 C9 C1A C4A 127.77(11) .
C10 C9 C1A C4A -113.64(12) .
C8A C9 C1A C4A 3.81(13) .
C3 C4 C4A C1A 0.4(2) .
C3 C4 C4A C5A -179.66(13) .
C1 C1A C4A C4 0.98(19) .
C9 C1A C4A C4 177.57(11) .
C1 C1A C4A C5A -178.98(11) .
C9 C1A C4A C5A -2.38(14) .
C6 C5 C5A C8A -1.75(19) .
C6 C5 C5A C4A 177.98(13) .
C4 C4A C5A C5 0.0(2) .
C1A C4A C5A C5 179.99(13) .
C4 C4A C5A C8A 179.79(13) .
C1A C4A C5A C8A -0.26(14) .
C7 C8 C8A C5A -0.8(2) .
C7 C8 C8A C9 178.58(13) .
C5 C5A C8A C8 2.06(19) .
C4A C5A C8A C8 -177.73(12) .
C5 C5A C8A C9 -177.41(11) .
C4A C5A C8A C9 2.80(14) .
O9 C9 C8A C8 52.27(17) .
C10 C9 C8A C8 -68.47(17) .
C1A C9 C8A C8 176.62(13) .
O9 C9 C8A C5A -128.31(11) .
C10 C9 C8A C5A 110.94(12) .
C1A C9 C8A C5A -3.97(13) .
C14 C13 C13A C16A 1.31(19) .
C14 C13 C13A C12 -175.57(12) .
O12 C12 C13A C13 -67.35(16) .
C11 C12 C13A C13 57.65(16) .
C20A C12 C13A C13 176.25(12) .
O12 C12 C13A C16A 115.50(12) .
C11 C12 C13A C16A -119.50(11) .
C20A C12 C13A C16A -0.90(13) .
C15 C16 C16A C13A -0.33(18) .
C15 C16 C16A C17A 176.02(13) .
C13 C13A C16A C16 -1.31(18) .
C12 C13A C16A C16 176.04(11) .
C13 C13A C16A C17A -178.43(11) .
C12 C13A C16A C17A -1.09(14) .
C18 C17 C17A C20A 1.75(19) .
C18 C17 C17A C16A -177.24(13) .
C16 C16A C17A C17 5.3(2) .
C13A C16A C17A C17 -178.08(13) .
C16 C16A C17A C20A -173.82(13) .
C13A C16A C17A C20A 2.84(14) .
C19 C20 C20A C17A 1.13(19) .
C19 C20 C20A C12 -178.69(12) .
C17 C17A C20A C20 -2.53(19) .
C16A C17A C20A C20 176.67(11) .
C17 C17A C20A C12 177.31(11) .
C16A C17A C20A C12 -3.48(14) .
O12 C12 C20A C20 62.00(16) .
C11 C12 C20A C20 -60.30(17) .
C13A C12 C20A C20 -177.48(12) .
O12 C12 C20A C17A -117.83(11) .
C11 C12 C20A C17A 119.87(12) .
C13A C12 C20A C17A 2.69(13) .
C22 C21 C21A C24A -1.42(18) .
C22 C21 C21A C29 179.13(12) .
O29 C29 C21A C21 60.61(16) .
C30 C29 C21A C21 -59.78(17) .
C28A C29 C21A C21 -178.76(12) .
O29 C29 C21A C24A -118.89(11) .
C30 C29 C21A C24A 120.72(12) .
C28A C29 C21A C24A 1.74(12) .
C23 C33 C24A C21A 0.03(19) .
C23 C33 C24A C25A -178.45(12) .
C21 C21A C24A C33 1.28(19) .
C29 C21A C24A C33 -179.17(11) .
C21 C21A C24A C25A -179.94(11) .
C29 C21A C24A C25A -0.39(14) .
C26 C25 C25A C28A -0.37(18) .
C26 C25 C25A C24A 178.82(12) .
C33 C24A C25A C25 -2.0(2) .
C21A C24A C25A C25 179.43(13) .
C33 C24A C25A C28A 177.31(13) .
C21A C24A C25A C28A -1.30(14) .
C27 C28 C28A C25A -2.20(19) .
C27 C28 C28A C29 178.01(12) .
C25 C25A C28A C28 2.02(18) .
C24A C25A C28A C28 -177.35(11) .
C25 C25A C28A C29 -178.16(11) .
C24A C25A C28A C29 2.48(13) .
O29 C29 C28A C28 -62.52(16) .
C30 C29 C28A C28 55.96(17) .
C21A C29 C28A C28 177.25(12) .
O29 C29 C28A C25A 117.67(11) .
C30 C29 C28A C25A -123.85(11) .
C21A C29 C28A C25A -2.56(12) .
